data_7027937
loop_
_publ_author_name
'Splith, Katrin'
'Neundorf, Ines'
'Hu, Wanning'
'N'Dongo, Harmel W. Peindy'
'Vasylyeva, Vera'
'Merz, Klaus'
'Schatzschneider, Ulrich'

_publ_section_title
;
 Influence of the metal complex-to-peptide linker on the synthesis and
 properties of bioactive CpMn(CO)3 peptide conjugates
;
_journal_issue 10
_journal_name_full 'Dalton Transactions'
_journal_page_first 2536
_journal_page_last 2545
_journal_paper_doi 10.1039/b916907e
_journal_volume 39
_journal_year 2010
_chemical_formula_sum 'C16 H9 Mn O6'
_chemical_formula_weight 352.17
_chemical_name_systematic
;
?
;
_space_group_IT_number 14
_symmetry_cell_setting monoclinic
_symmetry_space_group_name_Hall '-P 2ybc'
_symmetry_space_group_name_H-M 'P 1 21/c 1'
_atom_sites_solution_hydrogens geom
_atom_sites_solution_primary direct
_atom_sites_solution_secondary difmap
_audit_creation_method SHELXL-97
_cell_angle_alpha 90.00
_cell_angle_beta 113.63(3)
_cell_angle_gamma 90.00
_cell_formula_units_Z 4
_cell_length_a 11.745(2)
_cell_length_b 10.670(2)
_cell_length_c 13.424(3)
_cell_measurement_reflns_used 'not measured'
_cell_measurement_temperature 223(2)
_cell_measurement_theta_max 'not measured'
_cell_measurement_theta_min 'not measured'
_cell_volume 1541.2(6)
_computing_cell_refinement 'SAINT (Siemens, 1996)'
_computing_data_collection 'SMART (Siemens, 1996)'
_computing_data_reduction 'SAINT (Siemens, 1996)'
_computing_molecular_graphics 'SHELXTL (Siemens, 1996)'
_computing_publication_material 'SHELXTL (Siemens, 1996)'
_computing_structure_refinement 'SHELXL-97 (Sheldrick, 1997)'
_computing_structure_solution 'SHELXS-97 (Sheldrick, 1990)'
_diffrn_ambient_temperature 223(2)
_diffrn_measured_fraction_theta_full 0.960
_diffrn_measured_fraction_theta_max 0.960
_diffrn_measurement_device_type 'Bruker axs CCD 1000'
_diffrn_measurement_method 'omega scan'
_diffrn_radiation_monochromator graphite
_diffrn_radiation_source 'fine-focus sealed tube'
_diffrn_radiation_type MoK\a
_diffrn_radiation_wavelength 0.71073
_diffrn_reflns_av_R_equivalents 0.0741
_diffrn_reflns_av_sigmaI/netI 0.0715
_diffrn_reflns_limit_h_max 13
_diffrn_reflns_limit_h_min -9
_diffrn_reflns_limit_k_max 12
_diffrn_reflns_limit_k_min -12
_diffrn_reflns_limit_l_max 15
_diffrn_reflns_limit_l_min -15
_diffrn_reflns_number 6722
_diffrn_reflns_theta_full 25.00
_diffrn_reflns_theta_max 25.00
_diffrn_reflns_theta_min 2.53
_exptl_absorpt_coefficient_mu 0.884
_exptl_absorpt_correction_T_max 0.9168
_exptl_absorpt_correction_T_min 0.8431
_exptl_absorpt_correction_type empirical
_exptl_crystal_colour yellow
_exptl_crystal_density_diffrn 1.518
_exptl_crystal_density_method 'not measured'
_exptl_crystal_description plate
_exptl_crystal_F_000 712
_exptl_crystal_size_max 0.20
_exptl_crystal_size_mid 0.20
_exptl_crystal_size_min 0.10
_refine_diff_density_max 0.671
_refine_diff_density_min -0.664
_refine_diff_density_rms 0.108
_refine_ls_extinction_coef 0.031(3)
_refine_ls_extinction_expression Fc^*^=kFc[1+0.001xFc^2^\l^3^/sin(2\q)]^-1/4^
_refine_ls_extinction_method SHELXL
_refine_ls_goodness_of_fit_ref 1.112
_refine_ls_hydrogen_treatment mixed
_refine_ls_matrix_type full
_refine_ls_number_parameters 245
_refine_ls_number_reflns 2598
_refine_ls_number_restraints 0
_refine_ls_restrained_S_all 1.112
_refine_ls_R_factor_all 0.0647
_refine_ls_R_factor_gt 0.0556
_refine_ls_shift/su_max 0.000
_refine_ls_shift/su_mean 0.000
_refine_ls_structure_factor_coef Fsqd
_refine_ls_weighting_details 'calc w=1/[\s^2^(Fo^2^)+(0.0740P)^2^+1.0358P] where P=(Fo^2^+2Fc^2^)/3'
_refine_ls_weighting_scheme calc
_refine_ls_wR_factor_gt 0.1409
_refine_ls_wR_factor_ref 0.1486
_reflns_number_gt 2224
_reflns_number_total 2598
_reflns_threshold_expression >2sigma(I)
_cod_data_source_file b916907esup1.cif
_cod_data_source_block 090612
_cod_original_cell_volume 1541.1(5)
_cod_original_sg_symbol_H-M P2(1)/c
_cod_database_code 7027937

loop_
_symmetry_equiv_pos_as_xyz
'x, y, z'
'-x, y+1/2, -z+1/2'
'-x, -y, -z'
'x, -y-1/2, z-1/2'

loop_
_atom_site_label
_atom_site_type_symbol
_atom_site_fract_x
_atom_site_fract_y
_atom_site_fract_z
_atom_site_U_iso_or_equiv
_atom_site_adp_type
_atom_site_occupancy
_atom_site_symmetry_multiplicity
_atom_site_calc_flag
Mn1 Mn 0.29922(4) 0.56382(4) 0.28153(4) 0.0319(3) Uani 1 1 d
C8 C 0.1053(3) 0.5681(3) 0.1556(3) 0.0297(7) Uani 1 1 d
O5 O -0.4385(2) 0.5193(3) 0.13566(19) 0.0438(6) Uani 1 1 d
O6 O -0.3484(2) 0.5664(2) 0.02726(19) 0.0363(6) Uani 1 1 d
O4 O 0.1486(2) 0.8552(2) 0.3289(2) 0.0474(7) Uani 1 1 d
C3 C 0.4130(4) 0.4421(4) 0.2897(4) 0.0671(14) Uani 1 1 d
C5 C 0.2452(3) 0.7379(3) 0.1894(2) 0.0312(7) Uani 1 1 d
C14 C -0.1191(4) 0.6710(4) 0.4051(3) 0.0567(12) Uani 1 1 d
C7 C 0.1869(3) 0.5410(3) 0.1084(3) 0.0374(8) Uani 1 1 d
O3 O 0.4828(4) 0.3633(5) 0.2935(4) 0.1212(19) Uani 1 1 d
C16 C -0.3474(3) 0.5637(3) 0.1212(3) 0.0299(7) Uani 1 1 d
C10 C -0.0189(3) 0.7070(3) 0.2889(2) 0.0296(7) Uani 1 1 d
C12 C -0.2321(3) 0.6163(3) 0.2154(3) 0.0292(7) Uani 1 1 d
C6 C 0.2728(3) 0.6459(3) 0.1288(3) 0.0381(8) Uani 1 1 d
C9 C 0.0944(3) 0.7581(3) 0.2778(2) 0.0301(7) Uani 1 1 d
C11 C -0.1270(3) 0.6579(3) 0.2012(3) 0.0274(7) Uani 1 1 d
O1 O 0.2249(5) 0.4242(3) 0.4285(3) 0.0921(13) Uani 1 1 d
C2 C 0.4140(5) 0.6517(5) 0.3968(4) 0.0845(19) Uani 1 1 d
C1 C 0.2551(4) 0.4764(4) 0.3709(3) 0.0470(9) Uani 1 1 d
C4 C 0.1411(3) 0.6918(3) 0.2073(2) 0.0282(7) Uani 1 1 d
C15 C -0.0159(4) 0.7139(4) 0.3910(3) 0.0449(9) Uani 1 1 d
C13 C -0.2273(4) 0.6225(4) 0.3175(3) 0.0448(9) Uani 1 1 d
O2 O 0.4834(6) 0.7086(5) 0.4718(4) 0.166(3) Uani 1 1 d
H2 H 0.342(4) 0.646(4) 0.110(3) 0.049(11) Uiso 1 1 d
H6 H 0.050(4) 0.741(4) 0.441(3) 0.043(10) Uiso 1 1 d
H4 H 0.041(3) 0.513(3) 0.154(3) 0.032(9) Uiso 1 1 d
H1 H 0.293(3) 0.816(4) 0.212(3) 0.039(9) Uiso 1 1 d
H7 H -0.113(4) 0.668(4) 0.475(4) 0.059(12) Uiso 1 1 d
H5 H -0.134(3) 0.657(3) 0.131(3) 0.041(10) Uiso 1 1 d
H8 H -0.298(4) 0.596(4) 0.323(3) 0.052(11) Uiso 1 1 d
H3 H 0.183(4) 0.452(4) 0.068(4) 0.060(12) Uiso 1 1 d
H9 H -0.432(5) 0.547(5) -0.030(5) 0.091(17) Uiso 1 1 d

loop_
_atom_site_aniso_label
_atom_site_aniso_U_11
_atom_site_aniso_U_22
_atom_site_aniso_U_33
_atom_site_aniso_U_23
_atom_site_aniso_U_13
_atom_site_aniso_U_12
Mn1 0.0272(4) 0.0335(4) 0.0327(4) 0.00834(18) 0.0095(3) -0.00234(17)
C8 0.0231(15) 0.0349(17) 0.0284(16) -0.0058(12) 0.0074(13) -0.0022(12)
O5 0.0331(13) 0.0620(16) 0.0446(14) -0.0065(12) 0.0242(11) -0.0118(11)
O6 0.0285(12) 0.0504(14) 0.0321(13) 0.0030(10) 0.0142(10) 0.0006(9)
O4 0.0547(15) 0.0405(13) 0.0586(16) -0.0202(12) 0.0350(13) -0.0220(11)
C3 0.055(3) 0.075(3) 0.087(3) 0.048(3) 0.044(2) 0.026(2)
C5 0.0287(16) 0.0352(17) 0.0301(16) 0.0089(13) 0.0122(13) 0.0020(13)
C14 0.070(3) 0.076(3) 0.038(2) -0.0185(19) 0.036(2) -0.036(2)
C7 0.0371(18) 0.0448(19) 0.0304(17) -0.0016(14) 0.0135(15) 0.0046(14)
O3 0.108(3) 0.124(3) 0.179(4) 0.093(3) 0.107(3) 0.081(3)
C16 0.0254(16) 0.0290(16) 0.0400(18) 0.0026(12) 0.0179(14) 0.0045(11)
C10 0.0350(16) 0.0233(14) 0.0362(16) -0.0040(12) 0.0202(14) -0.0049(12)
C12 0.0309(15) 0.0245(15) 0.0387(17) -0.0037(12) 0.0207(14) 0.0001(12)
C6 0.0354(17) 0.048(2) 0.0386(18) 0.0110(15) 0.0225(15) 0.0065(15)
C9 0.0327(15) 0.0287(15) 0.0312(15) -0.0031(12) 0.0152(13) -0.0072(12)
C11 0.0306(16) 0.0264(15) 0.0309(17) 0.0005(12) 0.0182(14) 0.0026(12)
O1 0.164(4) 0.072(2) 0.079(2) 0.0129(18) 0.089(3) -0.014(2)
C2 0.082(3) 0.062(3) 0.063(3) 0.026(2) -0.020(3) -0.035(3)
C1 0.071(3) 0.0381(19) 0.0401(19) 0.0033(16) 0.0305(19) -0.0008(17)
C4 0.0254(15) 0.0312(15) 0.0278(15) 0.0011(12) 0.0106(12) -0.0009(12)
C15 0.048(2) 0.055(2) 0.0363(19) -0.0170(16) 0.0216(17) -0.0236(17)
C13 0.046(2) 0.054(2) 0.048(2) -0.0121(17) 0.0329(18) -0.0169(17)
O2 0.192(5) 0.111(4) 0.084(3) 0.024(3) -0.063(3) -0.092(4)

loop_
_atom_type_symbol
_atom_type_description
_atom_type_scat_dispersion_real
_atom_type_scat_dispersion_imag
_atom_type_scat_source
C C 0.0033 0.0016 'International Tables Vol C Tables 4.2.6.8 and 6.1.1.4'
H H 0.0000 0.0000 'International Tables Vol C Tables 4.2.6.8 and 6.1.1.4'
Mn Mn 0.3368 0.7283 'International Tables Vol C Tables 4.2.6.8 and 6.1.1.4'
O O 0.0106 0.0060 'International Tables Vol C Tables 4.2.6.8 and 6.1.1.4'

loop_
_geom_angle_atom_site_label_1
_geom_angle_atom_site_label_2
_geom_angle_atom_site_label_3
_geom_angle
C1 Mn1 C3 89.45(18)
C1 Mn1 C2 90.8(2)
C3 Mn1 C2 92.3(3)
C1 Mn1 C6 154.96(17)
C3 Mn1 C6 99.76(17)
C2 Mn1 C6 111.85(18)
C1 Mn1 C7 116.85(16)
C3 Mn1 C7 95.7(2)
C2 Mn1 C7 151.20(17)
C6 Mn1 C7 39.49(14)
C1 Mn1 C5 137.96(16)
C3 Mn1 C5 132.54(15)
C2 Mn1 C5 89.50(16)
C6 Mn1 C5 37.66(13)
C7 Mn1 C5 64.90(13)
C1 Mn1 C4 102.31(16)
C3 Mn1 C4 158.46(19)
C2 Mn1 C4 105.4(2)
C6 Mn1 C4 62.49(12)
C7 Mn1 C4 62.93(12)
C5 Mn1 C4 38.01(11)
C1 Mn1 C8 92.14(16)
C3 Mn1 C8 123.9(2)
C2 Mn1 C8 143.7(2)
C6 Mn1 C8 63.38(13)
C7 Mn1 C8 36.35(12)
C5 Mn1 C8 64.89(12)
C4 Mn1 C8 38.86(11)
C7 C8 C4 106.6(3)
C7 C8 Mn1 69.90(19)
C4 C8 Mn1 69.44(16)
C7 C8 H4 124(2)
C4 C8 H4 130(2)
Mn1 C8 H4 124(2)
C16 O6 H9 112(3)
O3 C3 Mn1 178.5(6)
C6 C5 C4 105.7(3)
C6 C5 Mn1 69.41(19)
C4 C5 Mn1 71.60(17)
C6 C5 H1 123(2)
C4 C5 H1 131(2)
Mn1 C5 H1 123(2)
C15 C14 C13 123.0(3)
C15 C14 H7 116(3)
C13 C14 H7 120(3)
C8 C7 C6 108.0(3)
C8 C7 Mn1 73.74(19)
C6 C7 Mn1 68.65(18)
C8 C7 H3 121(2)
C6 C7 H3 131(2)
Mn1 C7 H3 121(2)
O5 C16 O6 119.9(3)
O5 C16 C12 122.3(3)
O6 C16 C12 117.9(3)
C15 C10 C11 120.2(3)
C15 C10 C9 114.5(3)
C11 C10 C9 125.3(3)
C13 C12 C11 116.3(3)
C13 C12 C16 121.0(3)
C11 C12 C16 122.6(3)
C5 C6 C7 110.2(3)
C5 C6 Mn1 72.93(18)
C7 C6 Mn1 71.86(18)
C5 C6 H2 125(2)
C7 C6 H2 124(2)
Mn1 C6 H2 116(2)
O4 C9 C4 120.9(3)
O4 C9 C10 121.2(3)
C4 C9 C10 118.0(3)
C12 C11 C10 122.9(3)
C12 C11 H5 114(2)
C10 C11 H5 123(2)
O2 C2 Mn1 177.3(7)
O1 C1 Mn1 177.6(4)
C5 C4 C9 121.0(3)
C5 C4 C8 109.4(3)
C9 C4 C8 129.2(3)
C5 C4 Mn1 70.40(17)
C9 C4 Mn1 118.6(2)
C8 C4 Mn1 71.70(17)
C10 C15 C14 116.8(3)
C10 C15 H6 118(3)
C14 C15 H6 125(3)
C12 C13 C14 120.8(3)
C12 C13 H8 113(3)
C14 C13 H8 126(3)

loop_
_geom_bond_atom_site_label_1
_geom_bond_atom_site_label_2
_geom_bond_distance
Mn1 C1 1.754(4)
Mn1 C3 1.835(4)
Mn1 C2 1.849(4)
Mn1 C6 2.135(3)
Mn1 C7 2.178(3)
Mn1 C5 2.180(3)
Mn1 C4 2.196(3)
Mn1 C8 2.227(3)
C8 C7 1.375(5)
C8 C4 1.472(4)
C8 H4 0.95(4)
O5 C16 1.255(4)
O6 C16 1.256(4)
O6 H9 1.00(6)
O4 C9 1.264(4)
C3 O3 1.161(5)
C5 C6 1.394(5)
C5 C4 1.425(4)
C5 H1 0.98(4)
C14 C15 1.378(5)
C14 C13 1.438(5)
C14 H7 0.91(4)
C7 C6 1.458(5)
C7 H3 1.08(4)
C16 C12 1.541(4)
C10 C15 1.358(5)
C10 C11 1.439(4)
C10 C9 1.500(4)
C12 C13 1.351(5)
C12 C11 1.395(4)
C6 H2 0.94(4)
C9 C4 1.454(4)
C11 H5 0.91(4)
O1 C1 1.120(5)
C2 O2 1.179(6)
C15 H6 0.85(4)
C13 H8 0.91(4)
